data_1535434
loop_
_publ_author_name
'Bostroem, M.'
'Prots', Yu.M.'
'Grin', Yu.'

_publ_section_title
;
 Synthesis, crystal structure and chemical bonding of the novel compound
 Ir Ga2
;
_journal_name_full 'Solid State Sciences'
_journal_page_first 499
_journal_page_last 503
_journal_volume 6
_journal_year 2004
_chemical_formula_sum 'Ga2 Ir'
_chemical_name_systematic 'Ir Ga2'
_space_group_IT_number 63
_symmetry_space_group_name_Hall '-C 2c 2'
_symmetry_space_group_name_H-M 'C m c m'
_cell_angle_alpha 90
_cell_angle_beta 90
_cell_angle_gamma 90
_cell_formula_units_Z 12
_cell_length_a 3.9021
_cell_length_b 12.9925
_cell_length_c 10.8808
_cell_volume 551.635
_citation_journal_id_ASTM SSSCFJ
_cod_data_source_file Bostroem_SSSCFJ_2004_1299.cif
_cod_data_source_block Ga2Ir1
_cod_original_cell_volume 551.6352
_cod_original_formula_sum 'Ga2 Ir1'
_cod_database_code 1535434

loop_
_symmetry_equiv_pos_as_xyz
x,y,z
-x,-y,z+1/2
x,-y,-z
-x,y,-z+1/2
-x,-y,-z
x,y,-z-1/2
-x,y,z
x,-y,z-1/2
x+1/2,y+1/2,z
-x+1/2,-y+1/2,z+1/2
x+1/2,-y+1/2,-z
-x+1/2,y+1/2,-z+1/2
-x+1/2,-y+1/2,-z
x+1/2,y+1/2,-z-1/2
-x+1/2,y+1/2,z
x+1/2,-y+1/2,z-1/2

loop_
_atom_site_label
_atom_site_type_symbol
_atom_site_fract_x
_atom_site_fract_y
_atom_site_fract_z
_atom_site_occupancy
_atom_site_U_iso_or_equiv
Ir1 Ir 0 0.85089 0.25 1 0.0
Ga2 Ga 0 0.04053 0.25 1 0.0
Ga4 Ga 0 0.44142 0.10556 1 0.0
Ga3 Ga 0 0.82159 0.01733 1 0.0
Ga1 Ga 0 0.23374 0.25 1 0.0
Ir2 Ir 0 0.64036 0.12313 1 0.0
